data_7152366
loop_
_publ_author_name
'Sachdeva, Nikhil'
'Dolzhenko, Anton V.'
'Keung Chui, Wai'

_publ_section_title
;
 Regioselective synthesis of pyrimido[1,2-a][1,3,5]triazin-6-ones via
 reaction of 1-(6-oxo-1,6-dihydropyrimidin-2-yl)guanidines with
 triethylorthoacetate: observation of an unexpected rearrangement.
;
_journal_issue 23
_journal_name_full 'Organic &amp; biomolecular chemistry'
_journal_page_first 4586
_journal_page_last 4596
_journal_paper_doi 10.1039/c2ob25195g
_journal_volume 10
_journal_year 2012
_chemical_formula_sum 'C10 H19 N5 O4'
_chemical_formula_weight 273.30
_chemical_name_systematic
;
?
;
_space_group_IT_number 14
_symmetry_cell_setting monoclinic
_symmetry_space_group_name_Hall '-P 2ybc'
_symmetry_space_group_name_H-M 'P 1 21/c 1'
_atom_sites_solution_hydrogens geom
_atom_sites_solution_primary direct
_atom_sites_solution_secondary difmap
_audit_creation_method SHELXL-97
_cell_angle_alpha 90.00
_cell_angle_beta 94.610(3)
_cell_angle_gamma 90.00
_cell_formula_units_Z 4
_cell_length_a 9.1448(13)
_cell_length_b 6.7638(10)
_cell_length_c 22.369(3)
_cell_measurement_reflns_used 2999
_cell_measurement_temperature 223(2)
_cell_measurement_theta_max 27.53
_cell_measurement_theta_min 2.77
_cell_volume 1379.1(3)
_computing_cell_refinement 'Bruker SMART'
_computing_data_collection 'Bruker SMART'
_computing_data_reduction 'Bruker SAINT'
_computing_molecular_graphics 'Bruker SHELXTL'
_computing_publication_material 'Bruker SHELXTL'
_computing_structure_refinement 'SHELXL-97 (Sheldrick, 1997)'
_computing_structure_solution 'SHELXS-97 (Sheldrick, 1990)'
_diffrn_ambient_temperature 223(2)
_diffrn_measured_fraction_theta_full 0.998
_diffrn_measured_fraction_theta_max 0.998
_diffrn_measurement_device_type 'CCD area detector'
_diffrn_measurement_method 'phi and omega scans'
_diffrn_radiation_monochromator graphite
_diffrn_radiation_source 'fine-focus sealed tube'
_diffrn_radiation_type MoK\a
_diffrn_radiation_wavelength 0.71073
_diffrn_reflns_av_R_equivalents 0.0250
_diffrn_reflns_av_sigmaI/netI 0.0288
_diffrn_reflns_limit_h_max 8
_diffrn_reflns_limit_h_min -11
_diffrn_reflns_limit_k_max 8
_diffrn_reflns_limit_k_min -8
_diffrn_reflns_limit_l_max 28
_diffrn_reflns_limit_l_min -29
_diffrn_reflns_number 9324
_diffrn_reflns_theta_full 27.50
_diffrn_reflns_theta_max 27.50
_diffrn_reflns_theta_min 2.23
_exptl_absorpt_coefficient_mu 0.103
_exptl_absorpt_correction_T_max 0.9837
_exptl_absorpt_correction_T_min 0.9427
_exptl_absorpt_correction_type multi-scan
_exptl_absorpt_process_details 'Sadabs, (Sheldrick 2001)'
_exptl_crystal_colour Colourless
_exptl_crystal_density_diffrn 1.316
_exptl_crystal_density_meas ?
_exptl_crystal_density_method 'not measured'
_exptl_crystal_description Block
_exptl_crystal_F_000 584
_exptl_crystal_size_max 0.58
_exptl_crystal_size_mid 0.36
_exptl_crystal_size_min 0.16
_refine_diff_density_max 0.309
_refine_diff_density_min -0.251
_refine_diff_density_rms 0.071
_refine_ls_extinction_method none
_refine_ls_goodness_of_fit_ref 1.079
_refine_ls_hydrogen_treatment mixed
_refine_ls_matrix_type full
_refine_ls_number_parameters 200
_refine_ls_number_reflns 3155
_refine_ls_number_restraints 0
_refine_ls_restrained_S_all 1.079
_refine_ls_R_factor_all 0.0611
_refine_ls_R_factor_gt 0.0530
_refine_ls_shift/su_max 0.000
_refine_ls_shift/su_mean 0.000
_refine_ls_structure_factor_coef Fsqd
_refine_ls_weighting_details 'calc w=1/[\s^2^(Fo^2^)+(0.0883P)^2^+0.2263P] where P=(Fo^2^+2Fc^2^)/3'
_refine_ls_weighting_scheme calc
_refine_ls_wR_factor_gt 0.1473
_refine_ls_wR_factor_ref 0.1559
_reflns_number_gt 2672
_reflns_number_total 3155
_reflns_threshold_expression >2sigma(I)
_cod_data_source_file c2ob25195g.txt
_cod_data_source_block a224
_cod_depositor_comments
;
The following automatic conversions were performed:

'_symmetry_cell_setting' value 'Monoclinic' changed to 'monoclinic'
according to /home/saulius/struct/CIF-dictionaries/cif_core.dic
dictionary named 'cif_core.dic' version 2.4.1 from
2010-06-29.

'_exptl_absorpt_correction_type' value 'Multi-scan'
changed to 'multi-scan' according to
/home/saulius/struct/CIF-dictionaries/cif_core.dic dictionary named
'cif_core.dic' version 2.4.1 from 2010-06-29.

Automatic conversion script
Id: cif_fix_values 1715 2011-07-08 13:25:40Z adriana 

The following automatic conversions were performed:

'_exptl_crystal_density_meas' value 'Not Measured' was changed to '?'
- the value is perceived as not measured.

Automatic conversion script
Id: cif_fix_values 3008 2015-01-20 13:52:24Z robertas 
;
_cod_original_cell_volume 1379.2(3)
_cod_original_sg_symbol_H-M P2(1)/c
_cod_database_code 7152366

loop_
_symmetry_equiv_pos_as_xyz
'x, y, z'
'-x, y+1/2, -z+1/2'
'-x, -y, -z'
'x, -y-1/2, z-1/2'

loop_
_atom_site_label
_atom_site_type_symbol
_atom_site_fract_x
_atom_site_fract_y
_atom_site_fract_z
_atom_site_U_iso_or_equiv
_atom_site_adp_type
_atom_site_occupancy
_atom_site_symmetry_multiplicity
_atom_site_calc_flag
_atom_site_refinement_flags
O1 O 0.84718(12) 0.72183(19) 0.55465(6) 0.0524(3) Uani 1 1 d .
N1 N 0.42009(13) 0.71819(17) 0.59500(5) 0.0316(3) Uani 1 1 d .
N2 N 0.59926(12) 0.73760(15) 0.52282(5) 0.0276(3) Uani 1 1 d .
N3 N 0.34049(12) 0.76029(16) 0.49728(5) 0.0287(3) Uani 1 1 d .
N4 N 0.51142(13) 0.77727(17) 0.42156(5) 0.0329(3) Uani 1 1 d .
N5 N 0.26226(13) 0.79822(18) 0.39806(5) 0.0347(3) Uani 1 1 d .
C1 C 0.45291(14) 0.73888(17) 0.53910(6) 0.0256(3) Uani 1 1 d .
C2 C 0.53152(17) 0.6943(2) 0.63856(6) 0.0364(3) Uani 1 1 d .
C3 C 0.67544(17) 0.6919(2) 0.62711(7) 0.0387(4) Uani 1 1 d .
H3 H 0.7471 0.6733 0.6592 0.046 Uiso 1 1 calc R
C4 C 0.72071(15) 0.7165(2) 0.56871(7) 0.0354(3) Uani 1 1 d .
C5 C 0.62035(15) 0.75725(19) 0.46141(7) 0.0316(3) Uani 1 1 d .
C6 C 0.37186(14) 0.77820(18) 0.44054(6) 0.0272(3) Uani 1 1 d .
C7 C 0.4833(2) 0.6710(3) 0.70062(7) 0.0551(5) Uani 1 1 d .
H7A H 0.5688 0.6597 0.7290 0.083 Uiso 1 1 calc R
H7B H 0.4238 0.5528 0.7024 0.083 Uiso 1 1 calc R
H7C H 0.4262 0.7855 0.7106 0.083 Uiso 1 1 calc R
C8 C 0.76954(18) 0.7550(3) 0.43883(8) 0.0531(5) Uani 1 1 d .
H8A H 0.7607 0.7636 0.3954 0.080 Uiso 1 1 calc R
H8B H 0.8192 0.6331 0.4511 0.080 Uiso 1 1 calc R
H8C H 0.8257 0.8668 0.4553 0.080 Uiso 1 1 calc R
C9 C 0.28582(19) 0.8151(3) 0.33434(6) 0.0450(4) Uani 1 1 d .
H9A H 0.3892 0.8369 0.3299 0.067 Uiso 1 1 calc R
H9B H 0.2294 0.9254 0.3170 0.067 Uiso 1 1 calc R
H9C H 0.2545 0.6940 0.3139 0.067 Uiso 1 1 calc R
C10 C 0.11000(17) 0.7911(3) 0.41339(8) 0.0437(4) Uani 1 1 d .
H10A H 0.1076 0.7885 0.4566 0.066 Uiso 1 1 calc R
H10B H 0.0632 0.6730 0.3963 0.066 Uiso 1 1 calc R
H10C H 0.0581 0.9070 0.3974 0.066 Uiso 1 1 calc R
O1W O 0.10448(18) 0.0784(2) 0.21101(6) 0.0588(4) Uani 1 1 d .
H1W H 0.026(3) 0.054(4) 0.2268(12) 0.097(9) Uiso 1 1 d .
H2W H 0.115(2) -0.021(4) 0.1856(10) 0.069(6) Uiso 1 1 d .
O2W O 0.13730(16) 0.4805(2) 0.22458(6) 0.0572(4) Uani 1 1 d .
H3W H 0.128(3) 0.368(5) 0.2125(11) 0.090(9) Uiso 1 1 d .
H4W H 0.132(2) 0.552(3) 0.1914(10) 0.060(6) Uiso 1 1 d .
O3W O 0.12489(14) 0.75885(18) 0.12827(5) 0.0437(3) Uani 1 1 d .
H5W H 0.206(3) 0.767(3) 0.1128(11) 0.065(6) Uiso 1 1 d .
H6W H 0.052(3) 0.760(3) 0.1034(12) 0.067(7) Uiso 1 1 d .

loop_
_atom_site_aniso_label
_atom_site_aniso_U_11
_atom_site_aniso_U_22
_atom_site_aniso_U_33
_atom_site_aniso_U_23
_atom_site_aniso_U_13
_atom_site_aniso_U_12
O1 0.0252(6) 0.0721(9) 0.0587(7) 0.0005(6) -0.0045(5) 0.0000(5)
N1 0.0329(6) 0.0355(6) 0.0265(6) 0.0007(4) 0.0021(4) 0.0008(5)
N2 0.0243(6) 0.0257(6) 0.0324(6) -0.0020(4) 0.0007(4) -0.0006(4)
N3 0.0253(5) 0.0333(6) 0.0274(6) -0.0015(4) 0.0020(4) 0.0012(4)
N4 0.0323(6) 0.0371(6) 0.0301(6) -0.0031(5) 0.0064(5) -0.0032(5)
N5 0.0342(6) 0.0406(7) 0.0285(6) -0.0013(5) -0.0020(5) 0.0021(5)
C1 0.0252(6) 0.0220(6) 0.0296(6) -0.0028(5) 0.0027(5) 0.0006(4)
C2 0.0435(8) 0.0340(7) 0.0307(7) 0.0004(5) -0.0035(6) 0.0004(6)
C3 0.0391(8) 0.0384(8) 0.0365(8) 0.0020(6) -0.0108(6) 0.0007(6)
C4 0.0269(7) 0.0320(7) 0.0457(8) -0.0024(6) -0.0057(6) 0.0003(5)
C5 0.0282(7) 0.0308(7) 0.0366(7) -0.0048(5) 0.0081(5) -0.0027(5)
C6 0.0299(7) 0.0234(6) 0.0286(6) -0.0035(5) 0.0034(5) -0.0002(5)
C7 0.0602(11) 0.0764(13) 0.0281(8) 0.0058(8) -0.0009(7) 0.0046(9)
C8 0.0320(8) 0.0834(14) 0.0458(9) -0.0071(8) 0.0143(7) -0.0045(8)
C9 0.0558(10) 0.0516(10) 0.0265(7) 0.0009(6) -0.0039(6) -0.0021(7)
C10 0.0314(7) 0.0547(10) 0.0436(8) -0.0020(7) -0.0071(6) 0.0045(6)
O1W 0.0780(10) 0.0484(8) 0.0513(7) 0.0001(6) 0.0124(7) 0.0032(7)
O2W 0.0818(10) 0.0545(8) 0.0356(6) -0.0031(6) 0.0055(6) -0.0132(7)
O3W 0.0355(6) 0.0605(8) 0.0355(6) 0.0011(5) 0.0048(5) -0.0028(5)

loop_
_atom_type_symbol
_atom_type_description
_atom_type_scat_dispersion_real
_atom_type_scat_dispersion_imag
_atom_type_scat_source
C C 0.0033 0.0016 'International Tables Vol C Tables 4.2.6.8 and 6.1.1.4'
H H 0.0000 0.0000 'International Tables Vol C Tables 4.2.6.8 and 6.1.1.4'
N N 0.0061 0.0033 'International Tables Vol C Tables 4.2.6.8 and 6.1.1.4'
O O 0.0106 0.0060 'International Tables Vol C Tables 4.2.6.8 and 6.1.1.4'

loop_
_geom_angle_atom_site_label_1
_geom_angle_atom_site_label_2
_geom_angle_atom_site_label_3
_geom_angle
C1 N1 C2 118.52(12)
C5 N2 C1 117.18(11)
C5 N2 C4 122.67(12)
C1 N2 C4 120.15(11)
C6 N3 C1 117.63(12)
C5 N4 C6 118.10(12)
C6 N5 C10 120.40(12)
C6 N5 C9 122.81(13)
C10 N5 C9 116.67(12)
N1 C1 N3 116.96(12)
N1 C1 N2 122.43(12)
N3 C1 N2 120.60(12)
C3 C2 N1 123.10(13)
C3 C2 C7 122.29(14)
N1 C2 C7 114.61(14)
C2 C3 C4 122.20(13)
C2 C3 H3 118.9
C4 C3 H3 118.9
O1 C4 C3 126.52(14)
O1 C4 N2 119.92(14)
C3 C4 N2 113.56(12)
N4 C5 N2 121.69(12)
N4 C5 C8 116.33(13)
N2 C5 C8 121.98(13)
N3 C6 N5 118.88(12)
N3 C6 N4 124.79(12)
N5 C6 N4 116.34(12)
C2 C7 H7A 109.5
C2 C7 H7B 109.5
H7A C7 H7B 109.5
C2 C7 H7C 109.5
H7A C7 H7C 109.5
H7B C7 H7C 109.5
C5 C8 H8A 109.5
C5 C8 H8B 109.5
H8A C8 H8B 109.5
C5 C8 H8C 109.5
H8A C8 H8C 109.5
H8B C8 H8C 109.5
N5 C9 H9A 109.5
N5 C9 H9B 109.5
H9A C9 H9B 109.5
N5 C9 H9C 109.5
H9A C9 H9C 109.5
H9B C9 H9C 109.5
N5 C10 H10A 109.5
N5 C10 H10B 109.5
H10A C10 H10B 109.5
N5 C10 H10C 109.5
H10A C10 H10C 109.5
H10B C10 H10C 109.5
H1W O1W H2W 105(2)
H3W O2W H4W 104(2)
H5W O3W H6W 114(2)

loop_
_geom_bond_atom_site_label_1
_geom_bond_atom_site_label_2
_geom_bond_distance
O1 C4 1.2232(19)
N1 C1 1.3167(17)
N1 C2 1.3617(18)
N2 C5 1.4088(18)
N2 C1 1.4150(17)
N2 C4 1.4575(17)
N3 C6 1.3291(17)
N3 C1 1.3411(17)
N4 C5 1.2894(19)
N4 C6 1.3770(17)
N5 C6 1.3315(17)
N5 C10 1.4613(19)
N5 C9 1.4631(18)
C2 C3 1.361(2)
C2 C7 1.498(2)
C3 C4 1.412(2)
C3 H3 0.9400
C5 C8 1.4924(19)
C7 H7A 0.9700
C7 H7B 0.9700
C7 H7C 0.9700
C8 H8A 0.9700
C8 H8B 0.9700
C8 H8C 0.9700
C9 H9A 0.9700
C9 H9B 0.9700
C9 H9C 0.9700
C10 H10A 0.9700
C10 H10B 0.9700
C10 H10C 0.9700
O1W H1W 0.84(3)
O1W H2W 0.89(3)
O2W H3W 0.81(3)
O2W H4W 0.88(2)
O3W H5W 0.85(3)
O3W H6W 0.83(3)

loop_
_geom_hbond_atom_site_label_D
_geom_hbond_atom_site_label_H
_geom_hbond_atom_site_label_A
_geom_hbond_distance_DH
_geom_hbond_distance_HA
_geom_hbond_distance_DA
_geom_hbond_angle_DHA
_geom_hbond_site_symmetry_A
O1W H1W O2W 0.84(3) 1.98(3) 2.813(2) 170(3) 2_545
O1W H2W O3W 0.89(3) 1.97(3) 2.8614(19) 177(2) 1_545
O2W H3W O1W 0.81(3) 1.97(3) 2.751(2) 161(3) .
O2W H4W O3W 0.88(2) 1.98(2) 2.8565(19) 168.5(19) .
O3W H5W N1 0.85(3) 2.03(3) 2.8615(17) 167(2) 4_575
O3W H6W O1 0.83(3) 2.09(3) 2.9165(17) 169(2) 4_475

loop_
_geom_torsion_atom_site_label_1
_geom_torsion_atom_site_label_2
_geom_torsion_atom_site_label_3
_geom_torsion_atom_site_label_4
_geom_torsion
C2 N1 C1 N3 179.40(12)
C2 N1 C1 N2 -0.16(18)
C6 N3 C1 N1 -178.96(11)
C6 N3 C1 N2 0.60(17)
C5 N2 C1 N1 178.81(11)
C4 N2 C1 N1 -1.17(18)
C5 N2 C1 N3 -0.73(17)
C4 N2 C1 N3 179.28(11)
C1 N1 C2 C3 0.4(2)
C1 N1 C2 C7 -179.73(13)
N1 C2 C3 C4 0.7(2)
C7 C2 C3 C4 -179.12(15)
C2 C3 C4 O1 177.86(15)
C2 C3 C4 N2 -1.9(2)
C5 N2 C4 O1 2.3(2)
C1 N2 C4 O1 -177.68(12)
C5 N2 C4 C3 -177.88(12)
C1 N2 C4 C3 2.10(17)
C6 N4 C5 N2 -0.28(19)
C6 N4 C5 C8 179.40(12)
C1 N2 C5 N4 0.57(18)
C4 N2 C5 N4 -179.45(12)
C1 N2 C5 C8 -179.10(12)
C4 N2 C5 C8 0.89(19)
C1 N3 C6 N5 179.52(12)
C1 N3 C6 N4 -0.31(18)
C10 N5 C6 N3 -2.89(19)
C9 N5 C6 N3 -178.79(12)
C10 N5 C6 N4 176.95(12)
C9 N5 C6 N4 1.05(19)
C5 N4 C6 N3 0.14(19)
C5 N4 C6 N5 -179.69(12)
